data_7105280
loop_
_publ_author_name
'Xu, Zhaochao'
'Han, Su Jung'
'Lee, Chongmok'
'Yoon, Juyoung'
'Spring, David R'

_publ_section_title
;
 Development of off-on fluorescent probes for heavy and transition
 metal ions.
;
_journal_issue 10
_journal_name_full 'Chemical communications (Cambridge, England)'
_journal_page_first 1679
_journal_page_last 1681
_journal_paper_doi 10.1039/b924503k
_journal_volume 46
_journal_year 2010
_chemical_formula_moiety 'C30 H29 Cl Cu N5 O3 1+,Cl 1-,H2 O'
_chemical_formula_sum 'C30 H31 Cl2 Cu N5 O4'
_chemical_formula_weight 660.04
_chemical_name_systematic
;
?
;
_space_group_IT_number 14
_symmetry_cell_setting monoclinic
_symmetry_space_group_name_Hall '-P 2yn'
_symmetry_space_group_name_H-M 'P 1 21/n 1'
_atom_sites_solution_hydrogens geom
_atom_sites_solution_primary direct
_atom_sites_solution_secondary difmap
_audit_creation_method SHELXL-97
_cell_angle_alpha 90.00
_cell_angle_beta 112.053(1)
_cell_angle_gamma 90.00
_cell_formula_units_Z 8
_cell_length_a 27.4477(3)
_cell_length_b 6.6081(1)
_cell_length_c 35.2482(4)
_cell_measurement_reflns_used 33750
_cell_measurement_temperature 180(2)
_cell_measurement_theta_max 26.02
_cell_measurement_theta_min 1.00
_cell_volume 5925.47(13)
_computing_cell_refinement 'HKL Scalepack (Otwinowski & Minor 1997)'
_computing_data_collection 'Collect (Nonius B.V. 1998)'
_computing_data_reduction
;
HKL Denzo and Scalepack (Otwinowski & Minor 1997)
;
_computing_publication_material 'SHELXL-97 (Sheldrick 1997)'
_computing_structure_refinement 'SHELXL-97 (Sheldrick 1997)'
_computing_structure_solution 'SIR-92 (Altomare et al. 1994)'
_diffrn_ambient_temperature 180(2)
_diffrn_measured_fraction_theta_full 0.984
_diffrn_measured_fraction_theta_max 0.984
_diffrn_measurement_device_type 'Nonius Kappa CCD'
_diffrn_measurement_method 'Thin slice \w and \f scans'
_diffrn_radiation_source 'fine-focus sealed tube'
_diffrn_radiation_type MoK\a
_diffrn_radiation_wavelength 0.71073
_diffrn_reflns_av_R_equivalents 0.0484
_diffrn_reflns_av_sigmaI/netI 0.0474
_diffrn_reflns_limit_h_max 33
_diffrn_reflns_limit_h_min -33
_diffrn_reflns_limit_k_max 8
_diffrn_reflns_limit_k_min -7
_diffrn_reflns_limit_l_max 43
_diffrn_reflns_limit_l_min -41
_diffrn_reflns_number 33837
_diffrn_reflns_theta_full 26.02
_diffrn_reflns_theta_max 26.02
_diffrn_reflns_theta_min 3.53
_exptl_absorpt_coefficient_mu 0.962
_exptl_absorpt_correction_T_max 0.892
_exptl_absorpt_correction_T_min 0.780
_exptl_absorpt_correction_type multi-scan
_exptl_absorpt_process_details
;
multi-scan from symmetry-related measurements
Sortav (Blessing 1995)
;
_exptl_crystal_colour green
_exptl_crystal_density_diffrn 1.480
_exptl_crystal_density_method 'not measured'
_exptl_crystal_description block
_exptl_crystal_F_000 2728
_exptl_crystal_size_max 0.42
_exptl_crystal_size_mid 0.21
_exptl_crystal_size_min 0.12
_refine_diff_density_max 0.669
_refine_diff_density_min -0.487
_refine_diff_density_rms 0.067
_refine_ls_extinction_method none
_refine_ls_goodness_of_fit_ref 1.042
_refine_ls_hydrogen_treatment mixed
_refine_ls_matrix_type full
_refine_ls_number_parameters 772
_refine_ls_number_reflns 11470
_refine_ls_number_restraints 6
_refine_ls_restrained_S_all 1.043
_refine_ls_R_factor_all 0.0618
_refine_ls_R_factor_gt 0.0399
_refine_ls_shift/su_max 0.002
_refine_ls_shift/su_mean 0.000
_refine_ls_structure_factor_coef Fsqd
_refine_ls_weighting_details 'calc w=1/[\s^2^(Fo^2^)+(0.0511P)^2^+2.7743P] where P=(Fo^2^+2Fc^2^)/3'
_refine_ls_weighting_scheme calc
_refine_ls_wR_factor_gt 0.0968
_refine_ls_wR_factor_ref 0.1064
_reflns_number_gt 8556
_reflns_number_total 11470
_reflns_threshold_expression >2sigma(I)
_cod_data_source_file b924503k.txt
_cod_data_source_block ds0902
_cod_original_sg_symbol_H-M P2(1)/n
_cod_database_code 7105280

loop_
_symmetry_equiv_pos_as_xyz
'x, y, z'
'-x+1/2, y+1/2, -z+1/2'
'-x, -y, -z'
'x-1/2, -y-1/2, z-1/2'

loop_
_atom_site_label
_atom_site_type_symbol
_atom_site_fract_x
_atom_site_fract_y
_atom_site_fract_z
_atom_site_U_iso_or_equiv
_atom_site_adp_type
_atom_site_occupancy
_atom_site_symmetry_multiplicity
_atom_site_calc_flag
_atom_site_refinement_flags
_atom_site_disorder_assembly
_atom_site_disorder_group
Cu1_1 Cu 0.554398(12) 0.03162(5) 0.479819(10) 0.02272(9) Uani 1 1 d . . .
Cl1_1 Cl 0.48854(3) 0.25444(10) 0.46791(2) 0.03086(16) Uani 1 1 d . . .
Cl2_1 Cl 0.77562(3) 0.89719(10) 0.44890(2) 0.03257(17) Uani 1 1 d . . .
O1_1 O 0.66505(9) 0.8598(3) 0.30889(6) 0.0486(6) Uani 1 1 d . . .
N1_1 N 0.59590(10) 0.6851(4) 0.26446(7) 0.0364(6) Uani 1 1 d . . .
C1_1 C 0.63618(12) 0.7137(5) 0.30274(9) 0.0362(7) Uani 1 1 d . . .
O2_1 O 0.52373(9) 0.5209(4) 0.22134(6) 0.0522(6) Uani 1 1 d . . .
N2_1 N 0.66664(8) 0.1018(3) 0.42351(6) 0.0258(5) Uani 1 1 d . . .
H2A_1 H 0.6936 0.0207 0.4276 0.031 Uiso 1 1 calc R . .
C2_1 C 0.64190(11) 0.5578(4) 0.33424(8) 0.0291(6) Uani 1 1 d . . .
O3_1 O 0.59613(7) 0.1710(3) 0.43981(5) 0.0256(4) Uani 1 1 d . . .
N3_1 N 0.59702(8) 0.1206(3) 0.53680(7) 0.0234(5) Uani 1 1 d . . .
C3_1 C 0.68201(11) 0.5744(4) 0.37234(8) 0.0328(7) Uani 1 1 d . . .
H3_1 H 0.7049 0.6878 0.3784 0.039 Uiso 1 1 calc R . .
N4_1 N 0.52124(8) -0.1370(3) 0.42916(6) 0.0244(5) Uani 1 1 d . . .
C4_1 C 0.68878(11) 0.4237(4) 0.40193(8) 0.0318(7) Uani 1 1 d . . .
H4_1 H 0.7162 0.4370 0.4281 0.038 Uiso 1 1 calc R . .
N5_1 N 0.61543(8) -0.1702(3) 0.49153(6) 0.0213(5) Uani 1 1 d . . .
C5_1 C 0.65662(10) 0.2582(4) 0.39384(8) 0.0247(6) Uani 1 1 d . . .
C6_1 C 0.61406(10) 0.2381(4) 0.35531(8) 0.0245(6) Uani 1 1 d . . .
C7_1 C 0.57871(11) 0.0732(4) 0.34535(9) 0.0342(7) Uani 1 1 d . . .
H7_1 H 0.5831 -0.0317 0.3648 0.041 Uiso 1 1 calc R . .
C8_1 C 0.53803(13) 0.0624(5) 0.30790(9) 0.0439(8) Uani 1 1 d . . .
H8_1 H 0.5142 -0.0482 0.3018 0.053 Uiso 1 1 calc R . .
C9_1 C 0.53159(12) 0.2143(5) 0.27866(9) 0.0446(8) Uani 1 1 d . . .
H9_1 H 0.5034 0.2061 0.2528 0.054 Uiso 1 1 calc R . .
C10_1 C 0.56573(11) 0.3747(4) 0.28710(8) 0.0316(7) Uani 1 1 d . . .
C11_1 C 0.55917(12) 0.5284(5) 0.25495(9) 0.0384(7) Uani 1 1 d . . .
C12_1 C 0.60773(10) 0.3911(4) 0.32561(8) 0.0262(6) Uani 1 1 d . . .
C13_1 C 0.63664(10) 0.0733(4) 0.44542(8) 0.0221(6) Uani 1 1 d . . .
C14_1 C 0.63545(10) -0.0098(4) 0.55801(8) 0.0245(6) Uani 1 1 d . . .
C15_1 C 0.66903(11) 0.0294(4) 0.59750(8) 0.0317(6) Uani 1 1 d . . .
H15_1 H 0.6958 -0.0650 0.6118 0.038 Uiso 1 1 calc R . .
C16_1 C 0.66366(12) 0.2064(5) 0.61625(9) 0.0363(7) Uani 1 1 d . . .
H16_1 H 0.6869 0.2367 0.6434 0.044 Uiso 1 1 calc R . .
C17_1 C 0.62393(12) 0.3385(4) 0.59495(9) 0.0346(7) Uani 1 1 d . . .
H17_1 H 0.6191 0.4606 0.6073 0.042 Uiso 1 1 calc R . .
C18_1 C 0.59145(11) 0.2915(4) 0.55557(9) 0.0286(6) Uani 1 1 d . . .
H18_1 H 0.5641 0.3830 0.5411 0.034 Uiso 1 1 calc R . .
C19_1 C 0.54842(10) -0.3057(4) 0.42840(8) 0.0246(6) Uani 1 1 d . . .
C20_1 C 0.53531(11) -0.4256(4) 0.39408(8) 0.0320(7) Uani 1 1 d . . .
H20_1 H 0.5552 -0.5434 0.3942 0.038 Uiso 1 1 calc R . .
C21_1 C 0.49282(12) -0.3726(4) 0.35940(9) 0.0366(7) Uani 1 1 d . . .
H21_1 H 0.4827 -0.4547 0.3356 0.044 Uiso 1 1 calc R . .
C22_1 C 0.46529(11) -0.1990(4) 0.35986(9) 0.0342(7) Uani 1 1 d . . .
H22_1 H 0.4363 -0.1586 0.3362 0.041 Uiso 1 1 calc R . .
C23_1 C 0.48026(10) -0.0846(4) 0.39505(8) 0.0299(6) Uani 1 1 d . . .
H23_1 H 0.4611 0.0349 0.3953 0.036 Uiso 1 1 calc R . .
C24_1 C 0.65703(10) -0.0810(4) 0.47915(8) 0.0237(6) Uani 1 1 d . . .
H24A_1 H 0.6745 -0.1911 0.4700 0.028 Uiso 1 1 calc R . .
H24B_1 H 0.6838 -0.0162 0.5033 0.028 Uiso 1 1 calc R . .
C25_1 C 0.63740(10) -0.2039(4) 0.53639(7) 0.0245(6) Uani 1 1 d . . .
H25A_1 H 0.6742 -0.2512 0.5451 0.029 Uiso 1 1 calc R . .
H25B_1 H 0.6168 -0.3095 0.5436 0.029 Uiso 1 1 calc R . .
C26_1 C 0.59253(10) -0.3570(4) 0.46823(8) 0.0263(6) Uani 1 1 d . . .
H26A_1 H 0.5790 -0.4446 0.4848 0.032 Uiso 1 1 calc R . .
H26B_1 H 0.6202 -0.4326 0.4626 0.032 Uiso 1 1 calc R . .
C27_1 C 0.59111(14) 0.8311(5) 0.23142(9) 0.0448(8) Uani 1 1 d . . .
H27A_1 H 0.6110 0.9552 0.2437 0.054 Uiso 1 1 calc R . .
H27B_1 H 0.5537 0.8692 0.2175 0.054 Uiso 1 1 calc R . .
C28_1 C 0.61140(14) 0.7475(5) 0.19995(10) 0.0504(9) Uani 1 1 d . . .
H28A_1 H 0.6050 0.8497 0.1781 0.060 Uiso 1 1 calc R . .
H28B_1 H 0.5905 0.6260 0.1873 0.060 Uiso 1 1 calc R . .
C29_1 C 0.66950(14) 0.6904(6) 0.21617(11) 0.0568(9) Uani 1 1 d . . .
H29A_1 H 0.6764 0.5953 0.2393 0.068 Uiso 1 1 calc R . .
H29B_1 H 0.6767 0.6175 0.1943 0.068 Uiso 1 1 calc R . .
C30_1 C 0.70761(16) 0.8654(6) 0.23050(12) 0.0720(12) Uani 1 1 d . . .
H30A_1 H 0.7436 0.8155 0.2378 0.108 Uiso 1 1 calc R . .
H30B_1 H 0.7041 0.9286 0.2545 0.108 Uiso 1 1 calc R . .
H30C_1 H 0.6999 0.9653 0.2085 0.108 Uiso 1 1 calc R . .
Cu1_2 Cu 0.938738(12) 0.53223(5) 0.508045(9) 0.02165(9) Uani 1 1 d . . .
Cl1_2 Cl 1.00616(3) 0.75331(9) 0.52700(2) 0.02816(16) Uani 1 1 d . . .
Cl2_2 Cl 0.71158(3) 0.37812(10) 0.52398(2) 0.03182(17) Uani 1 1 d . . .
O1_2 O 0.80561(9) 1.3206(3) 0.67334(6) 0.0474(6) Uani 1 1 d . . .
N1_2 N 0.86793(10) 1.1242(4) 0.71886(7) 0.0390(6) Uani 1 1 d . . .
C1_2 C 0.83348(12) 1.1711(5) 0.67906(9) 0.0343(7) Uani 1 1 d . . .
N2_2 N 0.81608(8) 0.6107(3) 0.55222(6) 0.0255(5) Uani 1 1 d . . .
H2B_2 H 0.7881 0.5328 0.5457 0.031 Uiso 1 1 calc R . .
O2_2 O 0.92534(11) 0.9149(4) 0.76535(7) 0.0663(8) Uani 1 1 d . . .
C2_2 C 0.83270(10) 1.0330(4) 0.64605(8) 0.0289(6) Uani 1 1 d . . .
O3_2 O 0.88947(7) 0.6839(3) 0.54060(5) 0.0262(4) Uani 1 1 d . . .
N3_2 N 0.90281(8) 0.6256(3) 0.44998(6) 0.0231(5) Uani 1 1 d . . .
C3_2 C 0.80090(10) 1.0750(4) 0.60605(8) 0.0295(6) Uani 1 1 d . . .
H3_2 H 0.7814 1.1974 0.5997 0.035 Uiso 1 1 calc R . .
C4_2 C 0.79731(10) 0.9375(4) 0.57474(8) 0.0284(6) Uani 1 1 d . . .
H4_2 H 0.7757 0.9686 0.5472 0.034 Uiso 1 1 calc R . .
N4_2 N 0.96326(8) 0.3656(3) 0.55954(6) 0.0228(5) Uani 1 1 d . . .
C5_2 C 0.82473(10) 0.7586(4) 0.58345(8) 0.0245(6) Uani 1 1 d . . .
N5_2 N 0.87568(8) 0.3373(3) 0.49087(6) 0.0209(5) Uani 1 1 d . . .
C6_2 C 0.85983(10) 0.7138(4) 0.62400(8) 0.0250(6) Uani 1 1 d . . .
C7_2 C 0.89099(11) 0.5381(4) 0.63432(9) 0.0324(7) Uani 1 1 d . . .
H7_2 H 0.8891 0.4432 0.6136 0.039 Uiso 1 1 calc R . .
C8_2 C 0.92404(12) 0.5023(5) 0.67393(9) 0.0402(8) Uani 1 1 d . . .
H8_2 H 0.9453 0.3841 0.6804 0.048 Uiso 1 1 calc R . .
C9_2 C 0.92664(12) 0.6395(5) 0.70502(9) 0.0416(8) Uani 1 1 d . . .
H9_2 H 0.9496 0.6136 0.7324 0.050 Uiso 1 1 calc R . .
C10_2 C 0.89642(11) 0.8098(4) 0.69606(8) 0.0314(6) Uani 1 1 d . . .
C11_2 C 0.89843(13) 0.9492(5) 0.72948(9) 0.0419(8) Uani 1 1 d . . .
C12_2 C 0.86299(10) 0.8539(4) 0.65541(8) 0.0263(6) Uani 1 1 d . . .
C13_2 C 0.84846(10) 0.5852(4) 0.53248(8) 0.0213(5) Uani 1 1 d . . .
C14_2 C 0.86506(10) 0.4982(4) 0.42618(8) 0.0243(6) Uani 1 1 d . . .
C15_2 C 0.83459(11) 0.5433(4) 0.38633(8) 0.0321(7) Uani 1 1 d . . .
H15_2 H 0.8081 0.4520 0.3703 0.039 Uiso 1 1 calc R . .
C16_2 C 0.84292(13) 0.7241(4) 0.36966(9) 0.0383(7) Uani 1 1 d . . .
H16_2 H 0.8221 0.7585 0.3421 0.046 Uiso 1 1 calc R . .
C17_2 C 0.88152(12) 0.8522(4) 0.39342(9) 0.0338(7) Uani 1 1 d . . .
H17_2 H 0.8878 0.9764 0.3825 0.041 Uiso 1 1 calc R . .
C18_2 C 0.91129(11) 0.7997(4) 0.43348(8) 0.0272(6) Uani 1 1 d . . .
H18_2 H 0.9383 0.8884 0.4497 0.033 Uiso 1 1 calc R . .
C19_2 C 0.93428(10) 0.1976(4) 0.55711(8) 0.0231(6) Uani 1 1 d . . .
C20_2 C 0.94281(11) 0.0731(4) 0.59052(8) 0.0283(6) Uani 1 1 d . . .
H20_2 H 0.9221 -0.0450 0.5881 0.034 Uiso 1 1 calc R . .
C21_2 C 0.98204(11) 0.1234(4) 0.62760(8) 0.0328(7) Uani 1 1 d . . .
H21_2 H 0.9889 0.0396 0.6509 0.039 Uiso 1 1 calc R . .
C22_2 C 1.01098(11) 0.2976(4) 0.62999(8) 0.0322(7) Uani 1 1 d . . .
H22_2 H 1.0378 0.3359 0.6551 0.039 Uiso 1 1 calc R . .
C23_2 C 1.00061(10) 0.4142(4) 0.59582(8) 0.0280(6) Uani 1 1 d . . .
H23_2 H 1.0205 0.5340 0.5978 0.034 Uiso 1 1 calc R . .
C24_2 C 0.83081(9) 0.4341(4) 0.49788(8) 0.0234(6) Uani 1 1 d . . .
H24A_2 H 0.8095 0.3278 0.5041 0.028 Uiso 1 1 calc R . .
H24B_2 H 0.8081 0.5034 0.4725 0.028 Uiso 1 1 calc R . .
C25_2 C 0.86054(10) 0.3023(4) 0.44628(7) 0.0244(6) Uani 1 1 d . . .
H25A_2 H 0.8240 0.2517 0.4343 0.029 Uiso 1 1 calc R . .
H25B_2 H 0.8839 0.1994 0.4416 0.029 Uiso 1 1 calc R . .
C26_2 C 0.89391(10) 0.1498(4) 0.51526(8) 0.0241(6) Uani 1 1 d . . .
H26A_2 H 0.9094 0.0574 0.5008 0.029 Uiso 1 1 calc R . .
H26B_2 H 0.8635 0.0804 0.5182 0.029 Uiso 1 1 calc R . .
C27_2 C 0.86676(16) 1.2581(6) 0.75221(10) 0.0602(11) Uani 1 1 d . . .
H27A_2 H 0.8627 1.4005 0.7428 0.072 Uiso 1 1 calc R . .
H27B_2 H 0.9003 1.2463 0.7761 0.072 Uiso 1 1 calc R . .
C28_2 C 0.8196(2) 1.1977(6) 0.76531(14) 0.0969(18) Uani 1 1 d . . .
H28A_2 H 0.7874 1.1896 0.7402 0.116 Uiso 1 1 calc R . .
H28B_2 H 0.8266 1.0602 0.7773 0.116 Uiso 1 1 calc R . .
C29_2 C 0.8089(2) 1.3279(8) 0.79387(15) 0.0995(17) Uani 1 1 d . . .
H29A_2 H 0.8046 1.4688 0.7836 0.119 Uiso 1 1 calc R . .
H29B_2 H 0.8389 1.3246 0.8205 0.119 Uiso 1 1 calc R . .
C30_2 C 0.7595(2) 1.2614(9) 0.79979(15) 0.1068(19) Uani 1 1 d . . .
H30A_2 H 0.7532 1.3500 0.8198 0.160 Uiso 1 1 calc R . .
H30B_2 H 0.7636 1.1216 0.8098 0.160 Uiso 1 1 calc R . .
H30C_2 H 0.7295 1.2695 0.7736 0.160 Uiso 1 1 calc R . .
O1W O 0.73472(10) 0.5848(4) 0.61251(8) 0.0596(7) Uani 1 1 d D . .
H11W H 0.7675(14) 0.508(7) 0.6345(10) 0.140(11) Uiso 1 1 d D . .
H12W H 0.7297(19) 0.499(7) 0.5862(9) 0.140(11) Uiso 1 1 d D . .
O2W O 0.75990(10) 0.0942(4) 0.35968(8) 0.0531(6) Uani 1 1 d D . .
H21W H 0.7301(14) 0.032(7) 0.3393(10) 0.140(11) Uiso 1 1 d D . .
H22W H 0.7645(19) 0.046(7) 0.3875(7) 0.140(11) Uiso 1 1 d D . .

loop_
_atom_site_aniso_label
_atom_site_aniso_U_11
_atom_site_aniso_U_22
_atom_site_aniso_U_33
_atom_site_aniso_U_23
_atom_site_aniso_U_13
_atom_site_aniso_U_12
Cu1_1 0.01872(17) 0.01990(17) 0.02778(19) 0.00027(13) 0.00673(13) 0.00241(13)
Cl1_1 0.0227(3) 0.0237(3) 0.0448(4) 0.0005(3) 0.0111(3) 0.0053(3)
Cl2_1 0.0223(3) 0.0306(4) 0.0405(4) 0.0015(3) 0.0069(3) 0.0017(3)
O1_1 0.0627(16) 0.0408(13) 0.0347(13) 0.0042(10) 0.0098(11) -0.0180(12)
N1_1 0.0445(15) 0.0376(14) 0.0231(13) 0.0062(11) 0.0080(11) 0.0004(12)
C1_1 0.0461(19) 0.0335(17) 0.0260(16) 0.0005(13) 0.0101(13) -0.0033(14)
O2_1 0.0482(14) 0.0719(17) 0.0239(12) 0.0063(11) -0.0007(10) -0.0067(12)
N2_1 0.0219(12) 0.0274(12) 0.0282(13) 0.0060(10) 0.0096(10) 0.0063(9)
C2_1 0.0328(15) 0.0301(15) 0.0239(15) 0.0024(12) 0.0099(12) -0.0003(12)
O3_1 0.0217(9) 0.0247(10) 0.0294(10) 0.0041(8) 0.0085(8) 0.0031(8)
N3_1 0.0230(11) 0.0202(11) 0.0294(12) 0.0001(9) 0.0123(10) -0.0032(9)
C3_1 0.0315(16) 0.0351(17) 0.0279(16) 0.0006(13) 0.0068(12) -0.0083(13)
N4_1 0.0210(11) 0.0237(12) 0.0273(12) 0.0027(9) 0.0076(9) 0.0000(9)
C4_1 0.0248(15) 0.0393(17) 0.0252(15) 0.0031(13) 0.0025(12) -0.0025(13)
N5_1 0.0216(11) 0.0195(11) 0.0218(11) 0.0025(9) 0.0072(9) 0.0007(9)
C5_1 0.0222(14) 0.0291(15) 0.0229(14) 0.0038(11) 0.0086(11) 0.0021(11)
C6_1 0.0238(14) 0.0265(14) 0.0235(14) -0.0039(11) 0.0093(11) -0.0021(11)
C7_1 0.0367(17) 0.0367(17) 0.0289(16) -0.0001(13) 0.0119(13) -0.0074(13)
C8_1 0.0443(19) 0.047(2) 0.0326(18) -0.0064(15) 0.0051(14) -0.0213(15)
C9_1 0.0394(18) 0.059(2) 0.0264(16) -0.0048(15) 0.0026(13) -0.0149(16)
C10_1 0.0315(16) 0.0404(17) 0.0197(14) -0.0010(12) 0.0059(12) -0.0034(13)
C11_1 0.0382(17) 0.0448(19) 0.0272(16) -0.0006(14) 0.0066(13) 0.0010(15)
C12_1 0.0270(14) 0.0300(15) 0.0208(14) -0.0034(11) 0.0079(11) 0.0006(12)
C13_1 0.0183(13) 0.0205(14) 0.0247(14) -0.0012(11) 0.0049(11) -0.0004(11)
C14_1 0.0236(14) 0.0243(14) 0.0281(15) 0.0028(11) 0.0127(11) -0.0014(11)
C15_1 0.0328(16) 0.0343(16) 0.0251(15) 0.0023(13) 0.0076(12) 0.0015(13)
C16_1 0.0426(18) 0.0389(18) 0.0248(15) -0.0036(13) 0.0096(13) -0.0071(14)
C17_1 0.0462(18) 0.0279(16) 0.0352(17) -0.0063(13) 0.0215(14) -0.0060(14)
C18_1 0.0320(15) 0.0201(14) 0.0394(17) 0.0017(12) 0.0200(13) -0.0017(12)
C19_1 0.0240(14) 0.0215(14) 0.0268(15) 0.0025(11) 0.0077(11) -0.0008(11)
C20_1 0.0352(16) 0.0269(15) 0.0314(16) -0.0013(12) 0.0096(13) 0.0030(12)
C21_1 0.0421(18) 0.0357(17) 0.0258(16) -0.0041(13) 0.0058(13) -0.0046(14)
C22_1 0.0272(15) 0.0393(17) 0.0287(16) 0.0051(13) 0.0019(12) 0.0015(13)
C23_1 0.0200(14) 0.0327(16) 0.0334(16) 0.0048(13) 0.0058(12) 0.0041(12)
C24_1 0.0196(13) 0.0249(14) 0.0261(14) 0.0020(11) 0.0079(11) -0.0003(11)
C25_1 0.0250(14) 0.0239(14) 0.0221(14) 0.0024(11) 0.0060(11) 0.0032(11)
C26_1 0.0263(14) 0.0204(14) 0.0287(15) 0.0008(11) 0.0065(12) 0.0013(11)
C27_1 0.055(2) 0.047(2) 0.0301(17) 0.0140(15) 0.0138(15) 0.0052(16)
C28_1 0.058(2) 0.059(2) 0.0325(18) 0.0089(16) 0.0157(16) -0.0023(18)
C29_1 0.061(2) 0.061(2) 0.053(2) 0.0052(19) 0.0257(19) 0.001(2)
C30_1 0.067(3) 0.089(3) 0.058(3) 0.007(2) 0.021(2) -0.016(2)
Cu1_2 0.01973(17) 0.01982(17) 0.02407(18) -0.00119(13) 0.00672(13) -0.00353(13)
Cl1_2 0.0239(3) 0.0223(3) 0.0378(4) -0.0030(3) 0.0109(3) -0.0070(3)
Cl2_2 0.0225(3) 0.0286(4) 0.0406(4) -0.0034(3) 0.0076(3) -0.0029(3)
O1_2 0.0604(15) 0.0449(13) 0.0359(13) -0.0045(10) 0.0168(11) 0.0162(12)
N1_2 0.0485(16) 0.0439(16) 0.0230(13) -0.0066(11) 0.0117(12) 0.0060(13)
C1_2 0.0375(17) 0.0362(17) 0.0312(17) -0.0029(13) 0.0152(13) 0.0040(14)
N2_2 0.0182(11) 0.0316(13) 0.0252(12) -0.0057(10) 0.0065(9) -0.0069(9)
O2_2 0.0817(19) 0.0776(18) 0.0235(13) -0.0054(12) 0.0013(12) 0.0257(15)
C2_2 0.0272(14) 0.0324(15) 0.0270(15) -0.0022(12) 0.0102(12) 0.0004(12)
O3_2 0.0234(10) 0.0231(10) 0.0326(11) -0.0063(8) 0.0112(8) -0.0045(8)
N3_2 0.0240(12) 0.0207(11) 0.0257(12) -0.0005(9) 0.0105(9) 0.0004(9)
C3_2 0.0272(15) 0.0308(16) 0.0284(15) 0.0009(12) 0.0080(12) 0.0057(12)
C4_2 0.0228(14) 0.0374(16) 0.0213(14) 0.0014(12) 0.0039(11) 0.0013(12)
N4_2 0.0195(11) 0.0225(12) 0.0261(12) -0.0032(9) 0.0080(9) -0.0019(9)
C5_2 0.0186(13) 0.0295(15) 0.0270(15) -0.0037(11) 0.0105(11) -0.0033(11)
N5_2 0.0216(11) 0.0188(11) 0.0203(11) -0.0011(9) 0.0055(9) -0.0005(9)
C6_2 0.0203(13) 0.0290(15) 0.0255(14) 0.0002(12) 0.0083(11) 0.0001(11)
C7_2 0.0322(16) 0.0338(16) 0.0305(16) -0.0004(13) 0.0110(13) 0.0044(13)
C8_2 0.0433(18) 0.0395(18) 0.0348(17) 0.0077(14) 0.0111(14) 0.0167(14)
C9_2 0.0389(18) 0.051(2) 0.0271(16) 0.0037(14) 0.0040(13) 0.0126(15)
C10_2 0.0300(15) 0.0384(17) 0.0217(15) -0.0004(12) 0.0049(12) 0.0037(13)
C11_2 0.0453(19) 0.052(2) 0.0241(17) -0.0021(15) 0.0076(14) 0.0043(16)
C12_2 0.0227(14) 0.0295(15) 0.0256(15) -0.0008(12) 0.0077(11) 0.0001(11)
C13_2 0.0211(13) 0.0188(13) 0.0222(14) 0.0020(10) 0.0060(11) 0.0007(11)
C14_2 0.0238(14) 0.0250(14) 0.0246(14) -0.0015(11) 0.0096(11) 0.0025(11)
C15_2 0.0364(16) 0.0323(16) 0.0245(15) -0.0016(12) 0.0079(12) 0.0016(13)
C16_2 0.054(2) 0.0334(17) 0.0271(16) 0.0042(13) 0.0152(14) 0.0054(15)
C17_2 0.0496(19) 0.0233(15) 0.0335(17) 0.0064(13) 0.0213(14) 0.0050(13)
C18_2 0.0329(15) 0.0184(13) 0.0325(16) 0.0006(12) 0.0148(12) 0.0012(11)
C19_2 0.0214(13) 0.0226(14) 0.0249(14) -0.0012(11) 0.0082(11) 0.0010(11)
C20_2 0.0307(15) 0.0238(15) 0.0288(15) 0.0011(12) 0.0095(12) -0.0011(12)
C21_2 0.0368(17) 0.0329(16) 0.0258(16) 0.0020(12) 0.0085(13) 0.0035(13)
C22_2 0.0278(15) 0.0387(17) 0.0236(15) -0.0035(13) 0.0023(12) -0.0003(13)
C23_2 0.0229(14) 0.0299(15) 0.0285(15) -0.0050(12) 0.0066(12) -0.0040(11)
C24_2 0.0182(13) 0.0253(14) 0.0268(14) -0.0026(11) 0.0087(11) -0.0027(11)
C25_2 0.0272(14) 0.0239(14) 0.0199(13) -0.0026(11) 0.0061(11) -0.0026(11)
C26_2 0.0254(14) 0.0177(13) 0.0255(14) -0.0016(11) 0.0052(11) -0.0028(11)
C27_2 0.090(3) 0.055(2) 0.0330(19) -0.0137(17) 0.0197(19) 0.011(2)
C28_2 0.199(6) 0.058(3) 0.072(3) -0.004(2) 0.093(4) -0.005(3)
C29_2 0.121(5) 0.105(4) 0.078(4) -0.012(3) 0.045(3) 0.012(4)
C30_2 0.107(4) 0.141(5) 0.093(4) 0.021(4) 0.062(3) 0.002(4)
O1W 0.0607(17) 0.0522(16) 0.0612(17) 0.0032(13) 0.0174(13) 0.0037(13)
O2W 0.0499(15) 0.0512(15) 0.0532(16) -0.0025(12) 0.0138(12) -0.0088(12)

loop_
_atom_type_symbol
_atom_type_description
_atom_type_scat_dispersion_real
_atom_type_scat_dispersion_imag
_atom_type_scat_source
C C 0.0033 0.0016 'International Tables Vol C Tables 4.2.6.8 and 6.1.1.4'
H H 0.0000 0.0000 'International Tables Vol C Tables 4.2.6.8 and 6.1.1.4'
Cl Cl 0.1484 0.1585 'International Tables Vol C Tables 4.2.6.8 and 6.1.1.4'
Cu Cu 0.3201 1.2651 'International Tables Vol C Tables 4.2.6.8 and 6.1.1.4'
N N 0.0061 0.0033 'International Tables Vol C Tables 4.2.6.8 and 6.1.1.4'
O O 0.0106 0.0060 'International Tables Vol C Tables 4.2.6.8 and 6.1.1.4'

loop_
_geom_angle_atom_site_label_1
_geom_angle_atom_site_label_2
_geom_angle_atom_site_label_3
_geom_angle
_geom_angle_site_symmetry_1
_geom_angle_site_symmetry_3
_geom_angle_publ_flag
N3_1 Cu1_1 N4_1 163.00(8) . . ?
N3_1 Cu1_1 N5_1 82.16(8) . . ?
N4_1 Cu1_1 N5_1 83.21(8) . . ?
N3_1 Cu1_1 Cl1_1 96.98(6) . . ?
N4_1 Cu1_1 Cl1_1 97.66(6) . . ?
N5_1 Cu1_1 Cl1_1 179.13(7) . . ?
N3_1 Cu1_1 O3_1 104.99(7) . . ?
N4_1 Cu1_1 O3_1 80.91(7) . . ?
N5_1 Cu1_1 O3_1 80.11(7) . . ?
Cl1_1 Cu1_1 O3_1 99.96(5) . . ?
C11_1 N1_1 C1_1 124.7(2) . . ?
C11_1 N1_1 C27_1 116.9(2) . . ?
C1_1 N1_1 C27_1 118.4(3) . . ?
O1_1 C1_1 N1_1 120.4(3) . . ?
O1_1 C1_1 C2_1 122.7(3) . . ?
N1_1 C1_1 C2_1 116.9(3) . . ?
C13_1 N2_1 C5_1 122.4(2) . . ?
C13_1 N2_1 H2A_1 118.8 . . ?
C5_1 N2_1 H2A_1 118.8 . . ?
C3_1 C2_1 C12_1 119.7(3) . . ?
C3_1 C2_1 C1_1 119.6(3) . . ?
C12_1 C2_1 C1_1 120.7(2) . . ?
C13_1 O3_1 Cu1_1 108.43(16) . . ?
C18_1 N3_1 C14_1 118.2(2) . . ?
C18_1 N3_1 Cu1_1 127.58(19) . . ?
C14_1 N3_1 Cu1_1 114.23(17) . . ?
C2_1 C3_1 C4_1 120.0(3) . . ?
C2_1 C3_1 H3_1 120.0 . . ?
C4_1 C3_1 H3_1 120.0 . . ?
C19_1 N4_1 C23_1 118.6(2) . . ?
C19_1 N4_1 Cu1_1 114.01(17) . . ?
C23_1 N4_1 Cu1_1 126.73(19) . . ?
C5_1 C4_1 C3_1 121.2(3) . . ?
C5_1 C4_1 H4_1 119.4 . . ?
C3_1 C4_1 H4_1 119.4 . . ?
C25_1 N5_1 C26_1 112.54(19) . . ?
C25_1 N5_1 C24_1 108.83(19) . . ?
C26_1 N5_1 C24_1 112.3(2) . . ?
C25_1 N5_1 Cu1_1 106.60(15) . . ?
C26_1 N5_1 Cu1_1 106.49(15) . . ?
C24_1 N5_1 Cu1_1 109.91(15) . . ?
C4_1 C5_1 N2_1 119.8(2) . . ?
C4_1 C5_1 C6_1 120.5(2) . . ?
N2_1 C5_1 C6_1 119.7(2) . . ?
C7_1 C6_1 C12_1 118.9(2) . . ?
C7_1 C6_1 C5_1 123.3(2) . . ?
C12_1 C6_1 C5_1 117.8(2) . . ?
C8_1 C7_1 C6_1 120.9(3) . . ?
C8_1 C7_1 H7_1 119.6 . . ?
C6_1 C7_1 H7_1 119.6 . . ?
C7_1 C8_1 C9_1 120.2(3) . . ?
C7_1 C8_1 H8_1 119.9 . . ?
C9_1 C8_1 H8_1 119.9 . . ?
C10_1 C9_1 C8_1 120.4(3) . . ?
C10_1 C9_1 H9_1 119.8 . . ?
C8_1 C9_1 H9_1 119.8 . . ?
C9_1 C10_1 C12_1 120.7(3) . . ?
C9_1 C10_1 C11_1 119.1(3) . . ?
C12_1 C10_1 C11_1 120.1(3) . . ?
O2_1 C11_1 N1_1 120.3(3) . . ?
O2_1 C11_1 C10_1 122.6(3) . . ?
N1_1 C11_1 C10_1 117.1(2) . . ?
C2_1 C12_1 C10_1 120.3(3) . . ?
C2_1 C12_1 C6_1 120.8(2) . . ?
C10_1 C12_1 C6_1 118.9(2) . . ?
O3_1 C13_1 N2_1 123.1(2) . . ?
O3_1 C13_1 C24_1 121.7(2) . . ?
N2_1 C13_1 C24_1 115.1(2) . . ?
N3_1 C14_1 C15_1 121.9(2) . . ?
N3_1 C14_1 C25_1 115.6(2) . . ?
C15_1 C14_1 C25_1 122.4(2) . . ?
C14_1 C15_1 C16_1 119.6(3) . . ?
C14_1 C15_1 H15_1 120.2 . . ?
C16_1 C15_1 H15_1 120.2 . . ?
C15_1 C16_1 C17_1 118.8(3) . . ?
C15_1 C16_1 H16_1 120.6 . . ?
C17_1 C16_1 H16_1 120.6 . . ?
C18_1 C17_1 C16_1 119.2(3) . . ?
C18_1 C17_1 H17_1 120.4 . . ?
C16_1 C17_1 H17_1 120.4 . . ?
N3_1 C18_1 C17_1 122.4(3) . . ?
N3_1 C18_1 H18_1 118.8 . . ?
C17_1 C18_1 H18_1 118.8 . . ?
N4_1 C19_1 C20_1 122.0(2) . . ?
N4_1 C19_1 C26_1 115.1(2) . . ?
C20_1 C19_1 C26_1 122.8(2) . . ?
C19_1 C20_1 C21_1 119.2(3) . . ?
C19_1 C20_1 H20_1 120.4 . . ?
C21_1 C20_1 H20_1 120.4 . . ?
C22_1 C21_1 C20_1 119.1(3) . . ?
C22_1 C21_1 H21_1 120.5 . . ?
C20_1 C21_1 H21_1 120.5 . . ?
C21_1 C22_1 C23_1 119.2(3) . . ?
C21_1 C22_1 H22_1 120.4 . . ?
C23_1 C22_1 H22_1 120.4 . . ?
N4_1 C23_1 C22_1 122.0(3) . . ?
N4_1 C23_1 H23_1 119.0 . . ?
C22_1 C23_1 H23_1 119.0 . . ?
N5_1 C24_1 C13_1 113.7(2) . . ?
N5_1 C24_1 H24A_1 108.8 . . ?
C13_1 C24_1 H24A_1 108.8 . . ?
N5_1 C24_1 H24B_1 108.8 . . ?
C13_1 C24_1 H24B_1 108.8 . . ?
H24A_1 C24_1 H24B_1 107.7 . . ?
N5_1 C25_1 C14_1 109.6(2) . . ?
N5_1 C25_1 H25A_1 109.8 . . ?
C14_1 C25_1 H25A_1 109.8 . . ?
N5_1 C25_1 H25B_1 109.8 . . ?
C14_1 C25_1 H25B_1 109.8 . . ?
H25A_1 C25_1 H25B_1 108.2 . . ?
N5_1 C26_1 C19_1 110.7(2) . . ?
N5_1 C26_1 H26A_1 109.5 . . ?
C19_1 C26_1 H26A_1 109.5 . . ?
N5_1 C26_1 H26B_1 109.5 . . ?
C19_1 C26_1 H26B_1 109.5 . . ?
H26A_1 C26_1 H26B_1 108.1 . . ?
N1_1 C27_1 C28_1 112.9(3) . . ?
N1_1 C27_1 H27A_1 109.0 . . ?
C28_1 C27_1 H27A_1 109.0 . . ?
N1_1 C27_1 H27B_1 109.0 . . ?
C28_1 C27_1 H27B_1 109.0 . . ?
H27A_1 C27_1 H27B_1 107.8 . . ?
C27_1 C28_1 C29_1 115.7(3) . . ?
C27_1 C28_1 H28A_1 108.3 . . ?
C29_1 C28_1 H28A_1 108.3 . . ?
C27_1 C28_1 H28B_1 108.3 . . ?
C29_1 C28_1 H28B_1 108.3 . . ?
H28A_1 C28_1 H28B_1 107.4 . . ?
C30_1 C29_1 C28_1 115.5(3) . . ?
C30_1 C29_1 H29A_1 108.4 . . ?
C28_1 C29_1 H29A_1 108.4 . . ?
C30_1 C29_1 H29B_1 108.4 . . ?
C28_1 C29_1 H29B_1 108.4 . . ?
H29A_1 C29_1 H29B_1 107.5 . . ?
C29_1 C30_1 H30A_1 109.5 . . ?
C29_1 C30_1 H30B_1 109.5 . . ?
H30A_1 C30_1 H30B_1 109.5 . . ?
C29_1 C30_1 H30C_1 109.5 . . ?
H30A_1 C30_1 H30C_1 109.5 . . ?
H30B_1 C30_1 H30C_1 109.5 . . ?
N3_2 Cu1_2 N4_2 163.51(8) . . ?
N3_2 Cu1_2 N5_2 81.69(8) . . ?
N4_2 Cu1_2 N5_2 83.24(8) . . ?
N3_2 Cu1_2 Cl1_2 97.90(6) . . ?
N4_2 Cu1_2 Cl1_2 97.37(6) . . ?
N5_2 Cu1_2 Cl1_2 178.25(6) . . ?
N3_2 Cu1_2 O3_2 102.63(7) . . ?
N4_2 Cu1_2 O3_2 81.31(7) . . ?
N5_2 Cu1_2 O3_2 80.37(7) . . ?
Cl1_2 Cu1_2 O3_2 98.08(5) . . ?
C11_2 N1_2 C1_2 124.4(2) . . ?
C11_2 N1_2 C27_2 118.2(3) . . ?
C1_2 N1_2 C27_2 117.1(3) . . ?
O1_2 C1_2 N1_2 119.4(3) . . ?
O1_2 C1_2 C2_2 123.3(3) . . ?
N1_2 C1_2 C2_2 117.3(3) . . ?
C13_2 N2_2 C5_2 122.8(2) . . ?
C13_2 N2_2 H2B_2 118.6 . . ?
C5_2 N2_2 H2B_2 118.6 . . ?
C3_2 C2_2 C12_2 119.9(3) . . ?
C3_2 C2_2 C1_2 119.9(3) . . ?
C12_2 C2_2 C1_2 120.1(2) . . ?
C13_2 O3_2 Cu1_2 107.98(16) . . ?
C18_2 N3_2 C14_2 118.6(2) . . ?
C18_2 N3_2 Cu1_2 127.16(18) . . ?
C14_2 N3_2 Cu1_2 114.19(17) . . ?
C2_2 C3_2 C4_2 120.3(3) . . ?
C2_2 C3_2 H3_2 119.9 . . ?
C4_2 C3_2 H3_2 119.9 . . ?
C5_2 C4_2 C3_2 120.7(2) . . ?
C5_2 C4_2 H4_2 119.6 . . ?
C3_2 C4_2 H4_2 119.6 . . ?
C23_2 N4_2 C19_2 118.6(2) . . ?
C23_2 N4_2 Cu1_2 127.25(18) . . ?
C19_2 N4_2 Cu1_2 113.81(16) . . ?
C4_2 C5_2 C6_2 120.7(2) . . ?
C4_2 C5_2 N2_2 120.0(2) . . ?
C6_2 C5_2 N2_2 119.2(2) . . ?
C26_2 N5_2 C25_2 112.50(19) . . ?
C26_2 N5_2 C24_2 112.5(2) . . ?
C25_2 N5_2 C24_2 108.80(19) . . ?
C26_2 N5_2 Cu1_2 106.79(14) . . ?
C25_2 N5_2 Cu1_2 106.21(15) . . ?
C24_2 N5_2 Cu1_2 109.83(15) . . ?
C7_2 C6_2 C12_2 118.9(2) . . ?
C7_2 C6_2 C5_2 123.2(2) . . ?
C12_2 C6_2 C5_2 117.9(2) . . ?
C8_2 C7_2 C6_2 120.8(3) . . ?
C8_2 C7_2 H7_2 119.6 . . ?
C6_2 C7_2 H7_2 119.6 . . ?
C7_2 C8_2 C9_2 120.3(3) . . ?
C7_2 C8_2 H8_2 119.9 . . ?
C9_2 C8_2 H8_2 119.9 . . ?
C10_2 C9_2 C8_2 120.3(3) . . ?
C10_2 C9_2 H9_2 119.8 . . ?
C8_2 C9_2 H9_2 119.8 . . ?
C9_2 C10_2 C12_2 120.8(3) . . ?
C9_2 C10_2 C11_2 119.5(3) . . ?
C12_2 C10_2 C11_2 119.7(3) . . ?
O2_2 C11_2 N1_2 120.1(3) . . ?
O2_2 C11_2 C10_2 122.3(3) . . ?
N1_2 C11_2 C10_2 117.6(2) . . ?
C10_2 C12_2 C2_2 120.7(2) . . ?
C10_2 C12_2 C6_2 118.9(2) . . ?
C2_2 C12_2 C6_2 120.4(2) . . ?
O3_2 C13_2 N2_2 122.8(2) . . ?
O3_2 C13_2 C24_2 121.6(2) . . ?
N2_2 C13_2 C24_2 115.6(2) . . ?
N3_2 C14_2 C15_2 122.0(2) . . ?
N3_2 C14_2 C25_2 115.0(2) . . ?
C15_2 C14_2 C25_2 122.9(2) . . ?
C14_2 C15_2 C16_2 119.1(3) . . ?
C14_2 C15_2 H15_2 120.4 . . ?
C16_2 C15_2 H15_2 120.4 . . ?
C17_2 C16_2 C15_2 119.1(3) . . ?
C17_2 C16_2 H16_2 120.5 . . ?
C15_2 C16_2 H16_2 120.5 . . ?
C16_2 C17_2 C18_2 119.6(3) . . ?
C16_2 C17_2 H17_2 120.2 . . ?
C18_2 C17_2 H17_2 120.2 . . ?
N3_2 C18_2 C17_2 121.5(3) . . ?
N3_2 C18_2 H18_2 119.2 . . ?
C17_2 C18_2 H18_2 119.2 . . ?
N4_2 C19_2 C20_2 121.9(2) . . ?
N4_2 C19_2 C26_2 115.7(2) . . ?
C20_2 C19_2 C26_2 122.4(2) . . ?
C19_2 C20_2 C21_2 118.9(3) . . ?
C19_2 C20_2 H20_2 120.5 . . ?
C21_2 C20_2 H20_2 120.5 . . ?
C22_2 C21_2 C20_2 118.8(3) . . ?
C22_2 C21_2 H21_2 120.6 . . ?
C20_2 C21_2 H21_2 120.6 . . ?
C23_2 C22_2 C21_2 119.4(3) . . ?
C23_2 C22_2 H22_2 120.3 . . ?
C21_2 C22_2 H22_2 120.3 . . ?
N4_2 C23_2 C22_2 122.4(3) . . ?
N4_2 C23_2 H23_2 118.8 . . ?
C22_2 C23_2 H23_2 118.8 . . ?
N5_2 C24_2 C13_2 112.6(2) . . ?
N5_2 C24_2 H24A_2 109.1 . . ?
C13_2 C24_2 H24A_2 109.1 . . ?
N5_2 C24_2 H24B_2 109.1 . . ?
C13_2 C24_2 H24B_2 109.1 . . ?
H24A_2 C24_2 H24B_2 107.8 . . ?
N5_2 C25_2 C14_2 109.0(2) . . ?
N5_2 C25_2 H25A_2 109.9 . . ?
C14_2 C25_2 H25A_2 109.9 . . ?
N5_2 C25_2 H25B_2 109.9 . . ?
C14_2 C25_2 H25B_2 109.9 . . ?
H25A_2 C25_2 H25B_2 108.3 . . ?
N5_2 C26_2 C19_2 110.8(2) . . ?
N5_2 C26_2 H26A_2 109.5 . . ?
C19_2 C26_2 H26A_2 109.5 . . ?
N5_2 C26_2 H26B_2 109.5 . . ?
C19_2 C26_2 H26B_2 109.5 . . ?
H26A_2 C26_2 H26B_2 108.1 . . ?
N1_2 C27_2 C28_2 110.2(3) . . ?
N1_2 C27_2 H27A_2 109.6 . . ?
C28_2 C27_2 H27A_2 109.6 . . ?
N1_2 C27_2 H27B_2 109.6 . . ?
C28_2 C27_2 H27B_2 109.6 . . ?
H27A_2 C27_2 H27B_2 108.1 . . ?
C29_2 C28_2 C27_2 117.4(4) . . ?
C29_2 C28_2 H28A_2 108.0 . . ?
C27_2 C28_2 H28A_2 108.0 . . ?
C29_2 C28_2 H28B_2 108.0 . . ?
C27_2 C28_2 H28B_2 108.0 . . ?
H28A_2 C28_2 H28B_2 107.2 . . ?
C28_2 C29_2 C30_2 110.7(5) . . ?
C28_2 C29_2 H29A_2 109.5 . . ?
C30_2 C29_2 H29A_2 109.5 . . ?
C28_2 C29_2 H29B_2 109.5 . . ?
C30_2 C29_2 H29B_2 109.5 . . ?
H29A_2 C29_2 H29B_2 108.1 . . ?
C29_2 C30_2 H30A_2 109.5 . . ?
C29_2 C30_2 H30B_2 109.5 . . ?
H30A_2 C30_2 H30B_2 109.5 . . ?
C29_2 C30_2 H30C_2 109.5 . . ?
H30A_2 C30_2 H30C_2 109.5 . . ?
H30B_2 C30_2 H30C_2 109.5 . . ?
H11W O1W H12W 100(2) . . ?
H21W O2W H22W 111(3) . . ?

loop_
_geom_bond_atom_site_label_1
_geom_bond_atom_site_label_2
_geom_bond_distance
_geom_bond_site_symmetry_2
_geom_bond_publ_flag
Cu1_1 N3_1 1.996(2) . ?
Cu1_1 N4_1 2.010(2) . ?
Cu1_1 N5_1 2.058(2) . ?
Cu1_1 Cl1_1 2.2454(7) . ?
Cu1_1 O3_1 2.3155(18) . ?
O1_1 C1_1 1.215(3) . ?
N1_1 C11_1 1.395(4) . ?
N1_1 C1_1 1.399(4) . ?
N1_1 C27_1 1.480(4) . ?
C1_1 C2_1 1.479(4) . ?
O2_1 C11_1 1.219(4) . ?
N2_1 C13_1 1.337(3) . ?
N2_1 C5_1 1.422(3) . ?
N2_1 H2A_1 0.8800 . ?
C2_1 C3_1 1.385(4) . ?
C2_1 C12_1 1.404(4) . ?
O3_1 C13_1 1.236(3) . ?
N3_1 C18_1 1.347(3) . ?
N3_1 C14_1 1.350(3) . ?
C3_1 C4_1 1.403(4) . ?
C3_1 H3_1 0.9500 . ?
N4_1 C19_1 1.347(3) . ?
N4_1 C23_1 1.347(3) . ?
C4_1 C5_1 1.367(4) . ?
C4_1 H4_1 0.9500 . ?
N5_1 C25_1 1.482(3) . ?
N5_1 C26_1 1.485(3) . ?
N5_1 C24_1 1.489(3) . ?
C5_1 C6_1 1.427(3) . ?
C6_1 C7_1 1.413(4) . ?
C6_1 C12_1 1.418(4) . ?
C7_1 C8_1 1.374(4) . ?
C7_1 H7_1 0.9500 . ?
C8_1 C9_1 1.401(4) . ?
C8_1 H8_1 0.9500 . ?
C9_1 C10_1 1.372(4) . ?
C9_1 H9_1 0.9500 . ?
C10_1 C12_1 1.417(4) . ?
C10_1 C11_1 1.482(4) . ?
C13_1 C24_1 1.505(3) . ?
C14_1 C15_1 1.375(4) . ?
C14_1 C25_1 1.503(4) . ?
C15_1 C16_1 1.379(4) . ?
C15_1 H15_1 0.9500 . ?
C16_1 C17_1 1.379(4) . ?
C16_1 H16_1 0.9500 . ?
C17_1 C18_1 1.374(4) . ?
C17_1 H17_1 0.9500 . ?
C18_1 H18_1 0.9500 . ?
C19_1 C20_1 1.376(4) . ?
C19_1 C26_1 1.508(3) . ?
C20_1 C21_1 1.381(4) . ?
C20_1 H20_1 0.9500 . ?
C21_1 C22_1 1.377(4) . ?
C21_1 H21_1 0.9500 . ?
C22_1 C23_1 1.377(4) . ?
C22_1 H22_1 0.9500 . ?
C23_1 H23_1 0.9500 . ?
C24_1 H24A_1 0.9900 . ?
C24_1 H24B_1 0.9900 . ?
C25_1 H25A_1 0.9900 . ?
C25_1 H25B_1 0.9900 . ?
C26_1 H26A_1 0.9900 . ?
C26_1 H26B_1 0.9900 . ?
C27_1 C28_1 1.520(5) . ?
C27_1 H27A_1 0.9900 . ?
C27_1 H27B_1 0.9900 . ?
C28_1 C29_1 1.526(5) . ?
C28_1 H28A_1 0.9900 . ?
C28_1 H28B_1 0.9900 . ?
C29_1 C30_1 1.513(5) . ?
C29_1 H29A_1 0.9900 . ?
C29_1 H29B_1 0.9900 . ?
C30_1 H30A_1 0.9800 . ?
C30_1 H30B_1 0.9800 . ?
C30_1 H30C_1 0.9800 . ?
Cu1_2 N3_2 2.007(2) . ?
Cu1_2 N4_2 2.011(2) . ?
Cu1_2 N5_2 2.058(2) . ?
Cu1_2 Cl1_2 2.2532(7) . ?
Cu1_2 O3_2 2.3052(18) . ?
O1_2 C1_2 1.219(3) . ?
N1_2 C11_2 1.394(4) . ?
N1_2 C1_2 1.401(4) . ?
N1_2 C27_2 1.481(4) . ?
C1_2 C2_2 1.473(4) . ?
N2_2 C13_2 1.329(3) . ?
N2_2 C5_2 1.424(3) . ?
N2_2 H2B_2 0.8800 . ?
O2_2 C11_2 1.222(3) . ?
C2_2 C3_2 1.379(4) . ?
C2_2 C12_2 1.413(4) . ?
O3_2 C13_2 1.238(3) . ?
N3_2 C18_2 1.348(3) . ?
N3_2 C14_2 1.354(3) . ?
C3_2 C4_2 1.404(4) . ?
C3_2 H3_2 0.9500 . ?
C4_2 C5_2 1.373(4) . ?
C4_2 H4_2 0.9500 . ?
N4_2 C23_2 1.344(3) . ?
N4_2 C19_2 1.349(3) . ?
C5_2 C6_2 1.423(4) . ?
N5_2 C26_2 1.484(3) . ?
N5_2 C25_2 1.485(3) . ?
N5_2 C24_2 1.489(3) . ?
C6_2 C7_2 1.406(4) . ?
C6_2 C12_2 1.420(4) . ?
C7_2 C8_2 1.370(4) . ?
C7_2 H7_2 0.9500 . ?
C8_2 C9_2 1.403(4) . ?
C8_2 H8_2 0.9500 . ?
C9_2 C10_2 1.363(4) . ?
C9_2 H9_2 0.9500 . ?
C10_2 C12_2 1.412(4) . ?
C10_2 C11_2 1.480(4) . ?
C13_2 C24_2 1.509(3) . ?
C14_2 C15_2 1.371(4) . ?
C14_2 C25_2 1.503(4) . ?
C15_2 C16_2 1.388(4) . ?
C15_2 H15_2 0.9500 . ?
C16_2 C17_2 1.369(4) . ?
C16_2 H16_2 0.9500 . ?
C17_2 C18_2 1.384(4) . ?
C17_2 H17_2 0.9500 . ?
C18_2 H18_2 0.9500 . ?
C19_2 C20_2 1.382(4) . ?
C19_2 C26_2 1.509(3) . ?
C20_2 C21_2 1.386(4) . ?
C20_2 H20_2 0.9500 . ?
C21_2 C22_2 1.383(4) . ?
C21_2 H21_2 0.9500 . ?
C22_2 C23_2 1.367(4) . ?
C22_2 H22_2 0.9500 . ?
C23_2 H23_2 0.9500 . ?
C24_2 H24A_2 0.9900 . ?
C24_2 H24B_2 0.9900 . ?
C25_2 H25A_2 0.9900 . ?
C25_2 H25B_2 0.9900 . ?
C26_2 H26A_2 0.9900 . ?
C26_2 H26B_2 0.9900 . ?
C27_2 C28_2 1.579(6) . ?
C27_2 H27A_2 0.9900 . ?
C27_2 H27B_2 0.9900 . ?
C28_2 C29_2 1.436(6) . ?
C28_2 H28A_2 0.9900 . ?
C28_2 H28B_2 0.9900 . ?
C29_2 C30_2 1.513(7) . ?
C29_2 H29A_2 0.9900 . ?
C29_2 H29B_2 0.9900 . ?
C30_2 H30A_2 0.9800 . ?
C30_2 H30B_2 0.9800 . ?
C30_2 H30C_2 0.9800 . ?
O1W H11W 1.071(19) . ?
O1W H12W 1.052(19) . ?
O2W H21W 0.957(19) . ?
O2W H22W 0.994(19) . ?

loop_
_geom_torsion_atom_site_label_1
_geom_torsion_atom_site_label_2
_geom_torsion_atom_site_label_3
_geom_torsion_atom_site_label_4
_geom_torsion
_geom_torsion_site_symmetry_1
_geom_torsion_site_symmetry_2
_geom_torsion_site_symmetry_3
_geom_torsion_site_symmetry_4
_geom_torsion_publ_flag
C11_1 N1_1 C1_1 O1_1 -176.7(3) . . . . ?
C27_1 N1_1 C1_1 O1_1 2.9(4) . . . . ?
C11_1 N1_1 C1_1 C2_1 4.2(4) . . . . ?
C27_1 N1_1 C1_1 C2_1 -176.2(3) . . . . ?
O1_1 C1_1 C2_1 C3_1 -0.9(5) . . . . ?
N1_1 C1_1 C2_1 C3_1 178.1(3) . . . . ?
O1_1 C1_1 C2_1 C12_1 -179.7(3) . . . . ?
N1_1 C1_1 C2_1 C12_1 -0.6(4) . . . . ?
N3_1 Cu1_1 O3_1 C13_1 74.73(17) . . . . ?
N4_1 Cu1_1 O3_1 C13_1 -88.95(17) . . . . ?
N5_1 Cu1_1 O3_1 C13_1 -4.32(16) . . . . ?
Cl1_1 Cu1_1 O3_1 C13_1 174.79(15) . . . . ?
N4_1 Cu1_1 N3_1 C18_1 -163.0(3) . . . . ?
N5_1 Cu1_1 N3_1 C18_1 166.1(2) . . . . ?
Cl1_1 Cu1_1 N3_1 C18_1 -13.7(2) . . . . ?
O3_1 Cu1_1 N3_1 C18_1 88.6(2) . . . . ?
N4_1 Cu1_1 N3_1 C14_1 17.0(4) . . . . ?
N5_1 Cu1_1 N3_1 C14_1 -13.96(17) . . . . ?
Cl1_1 Cu1_1 N3_1 C14_1 166.22(17) . . . . ?
O3_1 Cu1_1 N3_1 C14_1 -91.47(18) . . . . ?
C12_1 C2_1 C3_1 C4_1 0.8(4) . . . . ?
C1_1 C2_1 C3_1 C4_1 -177.9(3) . . . . ?
N3_1 Cu1_1 N4_1 C19_1 -23.3(4) . . . . ?
N5_1 Cu1_1 N4_1 C19_1 7.50(18) . . . . ?
Cl1_1 Cu1_1 N4_1 C19_1 -172.54(17) . . . . ?
O3_1 Cu1_1 N4_1 C19_1 88.52(18) . . . . ?
N3_1 Cu1_1 N4_1 C23_1 166.4(3) . . . . ?
N5_1 Cu1_1 N4_1 C23_1 -162.8(2) . . . . ?
Cl1_1 Cu1_1 N4_1 C23_1 17.2(2) . . . . ?
O3_1 Cu1_1 N4_1 C23_1 -81.8(2) . . . . ?
C2_1 C3_1 C4_1 C5_1 0.5(4) . . . . ?
N3_1 Cu1_1 N5_1 C25_1 27.76(15) . . . . ?
N4_1 Cu1_1 N5_1 C25_1 -143.54(16) . . . . ?
Cl1_1 Cu1_1 N5_1 C25_1 40(4) . . . . ?
O3_1 Cu1_1 N5_1 C25_1 134.55(16) . . . . ?
N3_1 Cu1_1 N5_1 C26_1 148.11(16) . . . . ?
N4_1 Cu1_1 N5_1 C26_1 -23.18(16) . . . . ?
Cl1_1 Cu1_1 N5_1 C26_1 160(14) . . . . ?
O3_1 Cu1_1 N5_1 C26_1 -105.09(16) . . . . ?
N3_1 Cu1_1 N5_1 C24_1 -90.03(16) . . . . ?
N4_1 Cu1_1 N5_1 C24_1 98.68(16) . . . . ?
Cl1_1 Cu1_1 N5_1 C24_1 -78(4) . . . . ?
O3_1 Cu1_1 N5_1 C24_1 16.77(15) . . . . ?
C3_1 C4_1 C5_1 N2_1 175.9(3) . . . . ?
C3_1 C4_1 C5_1 C6_1 -2.1(4) . . . . ?
C13_1 N2_1 C5_1 C4_1 107.1(3) . . . . ?
C13_1 N2_1 C5_1 C6_1 -74.9(3) . . . . ?
C4_1 C5_1 C6_1 C7_1 -178.5(3) . . . . ?
N2_1 C5_1 C6_1 C7_1 3.5(4) . . . . ?
C4_1 C5_1 C6_1 C12_1 2.2(4) . . . . ?
N2_1 C5_1 C6_1 C12_1 -175.8(2) . . . . ?
C12_1 C6_1 C7_1 C8_1 -1.5(4) . . . . ?
C5_1 C6_1 C7_1 C8_1 179.3(3) . . . . ?
C6_1 C7_1 C8_1 C9_1 1.1(5) . . . . ?
C7_1 C8_1 C9_1 C10_1 0.0(5) . . . . ?
C8_1 C9_1 C10_1 C12_1 -0.7(5) . . . . ?
C8_1 C9_1 C10_1 C11_1 177.5(3) . . . . ?
C1_1 N1_1 C11_1 O2_1 176.3(3) . . . . ?
C27_1 N1_1 C11_1 O2_1 -3.3(4) . . . . ?
C1_1 N1_1 C11_1 C10_1 -4.1(4) . . . . ?
C27_1 N1_1 C11_1 C10_1 176.4(3) . . . . ?
C9_1 C10_1 C11_1 O2_1 1.7(5) . . . . ?
C12_1 C10_1 C11_1 O2_1 179.9(3) . . . . ?
C9_1 C10_1 C11_1 N1_1 -177.9(3) . . . . ?
C12_1 C10_1 C11_1 N1_1 0.3(4) . . . . ?
C3_1 C2_1 C12_1 C10_1 178.4(3) . . . . ?
C1_1 C2_1 C12_1 C10_1 -2.8(4) . . . . ?
C3_1 C2_1 C12_1 C6_1 -0.7(4) . . . . ?
C1_1 C2_1 C12_1 C6_1 178.1(3) . . . . ?
C9_1 C10_1 C12_1 C2_1 -178.8(3) . . . . ?
C11_1 C10_1 C12_1 C2_1 3.0(4) . . . . ?
C9_1 C10_1 C12_1 C6_1 0.3(4) . . . . ?
C11_1 C10_1 C12_1 C6_1 -177.9(3) . . . . ?
C7_1 C6_1 C12_1 C2_1 179.9(3) . . . . ?
C5_1 C6_1 C12_1 C2_1 -0.9(4) . . . . ?
C7_1 C6_1 C12_1 C10_1 0.8(4) . . . . ?
C5_1 C6_1 C12_1 C10_1 -179.9(2) . . . . ?
Cu1_1 O3_1 C13_1 N2_1 172.5(2) . . . . ?
Cu1_1 O3_1 C13_1 C24_1 -10.3(3) . . . . ?
C5_1 N2_1 C13_1 O3_1 5.0(4) . . . . ?
C5_1 N2_1 C13_1 C24_1 -172.3(2) . . . . ?
C18_1 N3_1 C14_1 C15_1 -1.1(4) . . . . ?
Cu1_1 N3_1 C14_1 C15_1 179.0(2) . . . . ?
C18_1 N3_1 C14_1 C25_1 176.1(2) . . . . ?
Cu1_1 N3_1 C14_1 C25_1 -3.8(3) . . . . ?
N3_1 C14_1 C15_1 C16_1 0.0(4) . . . . ?
C25_1 C14_1 C15_1 C16_1 -177.0(3) . . . . ?
C14_1 C15_1 C16_1 C17_1 1.0(4) . . . . ?
C15_1 C16_1 C17_1 C18_1 -0.9(4) . . . . ?
C14_1 N3_1 C18_1 C17_1 1.2(4) . . . . ?
Cu1_1 N3_1 C18_1 C17_1 -178.9(2) . . . . ?
C16_1 C17_1 C18_1 N3_1 -0.2(4) . . . . ?
C23_1 N4_1 C19_1 C20_1 -0.5(4) . . . . ?
Cu1_1 N4_1 C19_1 C20_1 -171.6(2) . . . . ?
C23_1 N4_1 C19_1 C26_1 -178.1(2) . . . . ?
Cu1_1 N4_1 C19_1 C26_1 10.7(3) . . . . ?
N4_1 C19_1 C20_1 C21_1 -0.4(4) . . . . ?
C26_1 C19_1 C20_1 C21_1 177.0(3) . . . . ?
C19_1 C20_1 C21_1 C22_1 1.2(4) . . . . ?
C20_1 C21_1 C22_1 C23_1 -1.1(4) . . . . ?
C19_1 N4_1 C23_1 C22_1 0.6(4) . . . . ?
Cu1_1 N4_1 C23_1 C22_1 170.5(2) . . . . ?
C21_1 C22_1 C23_1 N4_1 0.1(4) . . . . ?
C25_1 N5_1 C24_1 C13_1 -143.4(2) . . . . ?
C26_1 N5_1 C24_1 C13_1 91.3(2) . . . . ?
Cu1_1 N5_1 C24_1 C13_1 -27.0(3) . . . . ?
O3_1 C13_1 C24_1 N5_1 26.0(3) . . . . ?
N2_1 C13_1 C24_1 N5_1 -156.6(2) . . . . ?
C26_1 N5_1 C25_1 C14_1 -152.6(2) . . . . ?
C24_1 N5_1 C25_1 C14_1 82.2(2) . . . . ?
Cu1_1 N5_1 C25_1 C14_1 -36.3(2) . . . . ?
N3_1 C14_1 C25_1 N5_1 27.7(3) . . . . ?
C15_1 C14_1 C25_1 N5_1 -155.1(2) . . . . ?
C25_1 N5_1 C26_1 C19_1 150.8(2) . . . . ?
C24_1 N5_1 C26_1 C19_1 -86.0(3) . . . . ?
Cu1_1 N5_1 C26_1 C19_1 34.3(2) . . . . ?
N4_1 C19_1 C26_1 N5_1 -31.0(3) . . . . ?
C20_1 C19_1 C26_1 N5_1 151.4(3) . . . . ?
C11_1 N1_1 C27_1 C28_1 -76.5(4) . . . . ?
C1_1 N1_1 C27_1 C28_1 103.9(3) . . . . ?
N1_1 C27_1 C28_1 C29_1 -61.5(4) . . . . ?
C27_1 C28_1 C29_1 C30_1 -67.5(4) . . . . ?
C11_2 N1_2 C1_2 O1_2 174.6(3) . . . . ?
C27_2 N1_2 C1_2 O1_2 2.2(4) . . . . ?
C11_2 N1_2 C1_2 C2_2 -4.8(4) . . . . ?
C27_2 N1_2 C1_2 C2_2 -177.2(3) . . . . ?
O1_2 C1_2 C2_2 C3_2 2.8(5) . . . . ?
N1_2 C1_2 C2_2 C3_2 -177.8(3) . . . . ?
O1_2 C1_2 C2_2 C12_2 -174.8(3) . . . . ?
N1_2 C1_2 C2_2 C12_2 4.5(4) . . . . ?
N3_2 Cu1_2 O3_2 C13_2 77.72(17) . . . . ?
N4_2 Cu1_2 O3_2 C13_2 -85.98(17) . . . . ?
N5_2 Cu1_2 O3_2 C13_2 -1.43(16) . . . . ?
Cl1_2 Cu1_2 O3_2 C13_2 177.74(15) . . . . ?
N4_2 Cu1_2 N3_2 C18_2 -172.2(3) . . . . ?
N5_2 Cu1_2 N3_2 C18_2 163.7(2) . . . . ?
Cl1_2 Cu1_2 N3_2 C18_2 -14.6(2) . . . . ?
O3_2 Cu1_2 N3_2 C18_2 85.6(2) . . . . ?
N4_2 Cu1_2 N3_2 C14_2 10.1(4) . . . . ?
N5_2 Cu1_2 N3_2 C14_2 -14.05(18) . . . . ?
Cl1_2 Cu1_2 N3_2 C14_2 167.67(17) . . . . ?
O3_2 Cu1_2 N3_2 C14_2 -92.16(18) . . . . ?
C12_2 C2_2 C3_2 C4_2 1.9(4) . . . . ?
C1_2 C2_2 C3_2 C4_2 -175.8(3) . . . . ?
C2_2 C3_2 C4_2 C5_2 0.8(4) . . . . ?
N3_2 Cu1_2 N4_2 C23_2 172.5(3) . . . . ?
N5_2 Cu1_2 N4_2 C23_2 -163.5(2) . . . . ?
Cl1_2 Cu1_2 N4_2 C23_2 14.8(2) . . . . ?
O3_2 Cu1_2 N4_2 C23_2 -82.3(2) . . . . ?
N3_2 Cu1_2 N4_2 C19_2 -14.8(4) . . . . ?
N5_2 Cu1_2 N4_2 C19_2 9.25(17) . . . . ?
Cl1_2 Cu1_2 N4_2 C19_2 -172.41(16) . . . . ?
O3_2 Cu1_2 N4_2 C19_2 90.49(17) . . . . ?
C3_2 C4_2 C5_2 C6_2 -3.8(4) . . . . ?
C3_2 C4_2 C5_2 N2_2 172.8(2) . . . . ?
C13_2 N2_2 C5_2 C4_2 101.0(3) . . . . ?
C13_2 N2_2 C5_2 C6_2 -82.3(3) . . . . ?
N3_2 Cu1_2 N5_2 C26_2 149.85(16) . . . . ?
N4_2 Cu1_2 N5_2 C26_2 -23.45(15) . . . . ?
Cl1_2 Cu1_2 N5_2 C26_2 -134(2) . . . . ?
O3_2 Cu1_2 N5_2 C26_2 -105.74(16) . . . . ?
N3_2 Cu1_2 N5_2 C25_2 29.58(15) . . . . ?
N4_2 Cu1_2 N5_2 C25_2 -143.71(16) . . . . ?
Cl1_2 Cu1_2 N5_2 C25_2 106(2) . . . . ?
O3_2 Cu1_2 N5_2 C25_2 134.00(16) . . . . ?
N3_2 Cu1_2 N5_2 C24_2 -87.91(16) . . . . ?
N4_2 Cu1_2 N5_2 C24_2 98.79(16) . . . . ?
Cl1_2 Cu1_2 N5_2 C24_2 -11(2) . . . . ?
O3_2 Cu1_2 N5_2 C24_2 16.50(15) . . . . ?
C4_2 C5_2 C6_2 C7_2 -176.5(3) . . . . ?
N2_2 C5_2 C6_2 C7_2 6.9(4) . . . . ?
C4_2 C5_2 C6_2 C12_2 3.9(4) . . . . ?
N2_2 C5_2 C6_2 C12_2 -172.7(2) . . . . ?
C12_2 C6_2 C7_2 C8_2 -0.2(4) . . . . ?
C5_2 C6_2 C7_2 C8_2 -179.8(3) . . . . ?
C6_2 C7_2 C8_2 C9_2 1.0(5) . . . . ?
C7_2 C8_2 C9_2 C10_2 -0.2(5) . . . . ?
C8_2 C9_2 C10_2 C12_2 -1.5(5) . . . . ?
C8_2 C9_2 C10_2 C11_2 178.0(3) . . . . ?
C1_2 N1_2 C11_2 O2_2 -176.0(3) . . . . ?
C27_2 N1_2 C11_2 O2_2 -3.7(5) . . . . ?
C1_2 N1_2 C11_2 C10_2 3.6(5) . . . . ?
C27_2 N1_2 C11_2 C10_2 175.9(3) . . . . ?
C9_2 C10_2 C11_2 O2_2 -2.0(5) . . . . ?
C12_2 C10_2 C11_2 O2_2 177.5(3) . . . . ?
C9_2 C10_2 C11_2 N1_2 178.4(3) . . . . ?
C12_2 C10_2 C11_2 N1_2 -2.1(4) . . . . ?
C9_2 C10_2 C12_2 C2_2 -178.4(3) . . . . ?
C11_2 C10_2 C12_2 C2_2 2.1(4) . . . . ?
C9_2 C10_2 C12_2 C6_2 2.3(4) . . . . ?
C11_2 C10_2 C12_2 C6_2 -177.2(3) . . . . ?
C3_2 C2_2 C12_2 C10_2 179.0(3) . . . . ?
C1_2 C2_2 C12_2 C10_2 -3.3(4) . . . . ?
C3_2 C2_2 C12_2 C6_2 -1.7(4) . . . . ?
C1_2 C2_2 C12_2 C6_2 176.0(3) . . . . ?
C7_2 C6_2 C12_2 C10_2 -1.4(4) . . . . ?
C5_2 C6_2 C12_2 C10_2 178.2(2) . . . . ?
C7_2 C6_2 C12_2 C2_2 179.3(3) . . . . ?
C5_2 C6_2 C12_2 C2_2 -1.1(4) . . . . ?
Cu1_2 O3_2 C13_2 N2_2 167.5(2) . . . . ?
Cu1_2 O3_2 C13_2 C24_2 -15.4(3) . . . . ?
C5_2 N2_2 C13_2 O3_2 2.3(4) . . . . ?
C5_2 N2_2 C13_2 C24_2 -174.9(2) . . . . ?
C18_2 N3_2 C14_2 C15_2 -1.6(4) . . . . ?
Cu1_2 N3_2 C14_2 C15_2 176.4(2) . . . . ?
C18_2 N3_2 C14_2 C25_2 176.5(2) . . . . ?
Cu1_2 N3_2 C14_2 C25_2 -5.6(3) . . . . ?
N3_2 C14_2 C15_2 C16_2 0.6(4) . . . . ?
C25_2 C14_2 C15_2 C16_2 -177.2(3) . . . . ?
C14_2 C15_2 C16_2 C17_2 0.3(4) . . . . ?
C15_2 C16_2 C17_2 C18_2 -0.2(4) . . . . ?
C14_2 N3_2 C18_2 C17_2 1.6(4) . . . . ?
Cu1_2 N3_2 C18_2 C17_2 -176.0(2) . . . . ?
C16_2 C17_2 C18_2 N3_2 -0.8(4) . . . . ?
C23_2 N4_2 C19_2 C20_2 -1.5(4) . . . . ?
Cu1_2 N4_2 C19_2 C20_2 -174.9(2) . . . . ?
C23_2 N4_2 C19_2 C26_2 -178.7(2) . . . . ?
Cu1_2 N4_2 C19_2 C26_2 7.8(3) . . . . ?
N4_2 C19_2 C20_2 C21_2 0.5(4) . . . . ?
C26_2 C19_2 C20_2 C21_2 177.5(2) . . . . ?
C19_2 C20_2 C21_2 C22_2 0.6(4) . . . . ?
C20_2 C21_2 C22_2 C23_2 -0.7(4) . . . . ?
C19_2 N4_2 C23_2 C22_2 1.5(4) . . . . ?
Cu1_2 N4_2 C23_2 C22_2 173.9(2) . . . . ?
C21_2 C22_2 C23_2 N4_2 -0.4(4) . . . . ?
C26_2 N5_2 C24_2 C13_2 90.1(2) . . . . ?
C25_2 N5_2 C24_2 C13_2 -144.6(2) . . . . ?
Cu1_2 N5_2 C24_2 C13_2 -28.7(2) . . . . ?
O3_2 C13_2 C24_2 N5_2 31.0(3) . . . . ?
N2_2 C13_2 C24_2 N5_2 -151.7(2) . . . . ?
C26_2 N5_2 C25_2 C14_2 -156.0(2) . . . . ?
C24_2 N5_2 C25_2 C14_2 78.6(2) . . . . ?
Cu1_2 N5_2 C25_2 C14_2 -39.5(2) . . . . ?
N3_2 C14_2 C25_2 N5_2 31.0(3) . . . . ?
C15_2 C14_2 C25_2 N5_2 -151.0(2) . . . . ?
C25_2 N5_2 C26_2 C19_2 149.3(2) . . . . ?
C24_2 N5_2 C26_2 C19_2 -87.4(2) . . . . ?
Cu1_2 N5_2 C26_2 C19_2 33.1(2) . . . . ?
N4_2 C19_2 C26_2 N5_2 -28.3(3) . . . . ?
C20_2 C19_2 C26_2 N5_2 154.5(2) . . . . ?
C11_2 N1_2 C27_2 C28_2 -91.7(4) . . . . ?
C1_2 N1_2 C27_2 C28_2 81.2(4) . . . . ?
N1_2 C27_2 C28_2 C29_2 -172.6(4) . . . . ?
C27_2 C28_2 C29_2 C30_2 174.1(4) . . . . ?
